data_2227942
loop_
_publ_author_name
'Starosta, Wojciech'
'Leciejewicz, Janusz'

_publ_section_title
;
 Bis[[(6-carboxypyridazine-3-carboxylato-\k^2^<i>N</i>^2^,<i>O</i>^3^)lithium]-\m-pentahydrogendioxygen(1+)]
;
_journal_coeditor_code RK2232
_journal_issue 11
_journal_name_full 'Acta Crystallographica Section E'
_journal_page_first m1362
_journal_page_last m1363
_journal_paper_doi 10.1107/S1600536810039176
_journal_volume 66
_journal_year 2010
_chemical_formula_iupac '[Li (C6 H3 N2 O4)2 (H5 O2)]'
_chemical_formula_moiety 'C12 H6 Li N4 O8, H5 O2'
_chemical_formula_sum 'C12 H11 Li N4 O10'
_chemical_formula_weight 378.19
_chemical_name_systematic
;
Bis[[(6-carboxypyridazine-3-carboxylato-
\k^2^<i>N</i>^2^,<i>O</i>^3^)lithium]-\m-pentahydrogendioxygen(1+)]
;
_space_group_IT_number 14
_space_group_name_Hall '-P 2yn'
_symmetry_cell_setting monoclinic
_symmetry_space_group_name_Hall '-P 2yn'
_symmetry_space_group_name_H-M 'P 1 21/n 1'
_atom_sites_solution_hydrogens geom
_atom_sites_solution_primary direct
_atom_sites_solution_secondary difmap
_audit_creation_method SHELXL97
_cell_angle_alpha 90.00
_cell_angle_beta 111.60(3)
_cell_angle_gamma 90.00
_cell_formula_units_Z 2
_cell_length_a 4.9030(10)
_cell_length_b 24.640(5)
_cell_length_c 6.6020(13)
_cell_measurement_reflns_used 25
_cell_measurement_temperature 295(2)
_cell_measurement_theta_max 15
_cell_measurement_theta_min 6
_cell_volume 741.6(3)
_computing_cell_refinement 'KM-4 (Kuma, 1996)'
_computing_data_collection 'KM-4 (Kuma, 1996)'
_computing_data_reduction 'DATAPROC (Kuma, 2001)'
_computing_molecular_graphics 'SHELXTL (Sheldrick, 2008)'
_computing_publication_material 'SHELXTL (Sheldrick, 2008)'
_computing_structure_refinement 'SHELXL97 (Sheldrick, 2008)'
_computing_structure_solution 'SHELXS97 (Sheldrick, 2008)'
_diffrn_ambient_temperature 295(2)
_diffrn_measured_fraction_theta_full 0.999
_diffrn_measured_fraction_theta_max 0.999
_diffrn_measurement_device_type 'Kuma KM-4 four-circle'
_diffrn_measurement_method 'profile data from \w/2\q-scans'
_diffrn_radiation_monochromator graphite
_diffrn_radiation_source 'fine-focus sealed tube'
_diffrn_radiation_type MoK\a
_diffrn_radiation_wavelength 0.71073
_diffrn_reflns_av_R_equivalents 0.1599
_diffrn_reflns_av_sigmaI/netI 0.1604
_diffrn_reflns_limit_h_max 6
_diffrn_reflns_limit_h_min -6
_diffrn_reflns_limit_k_max 34
_diffrn_reflns_limit_k_min 0
_diffrn_reflns_limit_l_max 9
_diffrn_reflns_limit_l_min -9
_diffrn_reflns_number 4355
_diffrn_reflns_theta_full 30.07
_diffrn_reflns_theta_max 30.07
_diffrn_reflns_theta_min 1.65
_diffrn_standards_decay_% 0.81
_diffrn_standards_interval_count 200
_diffrn_standards_number 3
_exptl_absorpt_coefficient_mu 0.148
_exptl_absorpt_correction_T_max 0.99854
_exptl_absorpt_correction_T_min 0.96124
_exptl_absorpt_correction_type analytical
_exptl_absorpt_process_details '(CrysAlis RED; Oxford Diffraction, 2008)'
_exptl_crystal_colour colourless
_exptl_crystal_density_diffrn 1.694
_exptl_crystal_density_method 'not measured'
_exptl_crystal_description plate
_exptl_crystal_F_000 388
_exptl_crystal_size_max 0.424
_exptl_crystal_size_mid 0.387
_exptl_crystal_size_min 0.067
_refine_diff_density_max 0.403
_refine_diff_density_min -0.313
_refine_ls_extinction_method none
_refine_ls_goodness_of_fit_ref 1.011
_refine_ls_hydrogen_treatment mixed
_refine_ls_matrix_type full
_refine_ls_number_parameters 135
_refine_ls_number_reflns 2181
_refine_ls_number_restraints 3
_refine_ls_restrained_S_all 1.011
_refine_ls_R_factor_all 0.1134
_refine_ls_R_factor_gt 0.0469
_refine_ls_shift/su_max 0.000
_refine_ls_shift/su_mean 0.000
_refine_ls_structure_factor_coef Fsqd
_refine_ls_weighting_details 'calc w = 1/[\s^2^(Fo^2^)+(0.0251P)^2^+0.0008P] where P=(Fo^2^+2Fc^2^)/3'
_refine_ls_weighting_scheme calc
_refine_ls_wR_factor_gt 0.0948
_refine_ls_wR_factor_ref 0.1170
_reflns_number_gt 1207
_reflns_number_total 2181
_reflns_threshold_expression I>2\s(I)
_cod_data_source_file rk2232.cif
_cod_data_source_block I
_cod_original_sg_symbol_H-M 'P 21/n'
_cod_database_code 2227942
_cod_database_fobs_code 2227942

loop_
_symmetry_equiv_pos_as_xyz
'x, y, z'
'-x+1/2, y+1/2, -z+1/2'
'-x, -y, -z'
'x-1/2, -y-1/2, z-1/2'

loop_
_atom_site_type_symbol
_atom_site_label
_atom_site_fract_x
_atom_site_fract_y
_atom_site_fract_z
_atom_site_U_iso_or_equiv
_atom_site_adp_type
_atom_site_calc_flag
_atom_site_refinement_flags
_atom_site_occupancy
_atom_site_disorder_assembly
_atom_site_disorder_group
N N1 0.1189(4) 0.08134(5) 0.4137(2) 0.0216(3) Uani d . 1 . .
O O1 -0.1491(4) 0.04967(4) 0.6760(2) 0.0308(3) Uani d . 1 . .
O O3 0.5111(3) 0.11620(5) 0.0040(2) 0.0288(3) Uani d . 1 . .
O O2 -0.2209(3) 0.13593(5) 0.7509(2) 0.0297(3) Uani d . 1 . .
C C5 0.2683(4) 0.14735(6) 0.2292(3) 0.0208(4) Uani d . 1 . .
N N2 0.2452(4) 0.09550(5) 0.2750(2) 0.0215(3) Uani d . 1 . .
C C2 0.0209(4) 0.11977(6) 0.5110(2) 0.0196(3) Uani d . 1 . .
C C7 -0.1279(4) 0.10016(6) 0.6606(2) 0.0208(4) Uani d . 1 . .
C C8 0.4088(4) 0.15946(6) 0.0675(3) 0.0226(4) Uani d . 1 . .
O O4 0.4208(4) 0.20499(4) 0.0057(2) 0.0405(4) Uani d . 1 . .
C C4 0.1727(5) 0.18911(6) 0.3287(3) 0.0264(4) Uani d . 1 . .
H H4 0.1930 0.2253 0.2965 0.032 Uiso calc R 1 . .
C C3 0.0479(5) 0.17513(6) 0.4753(3) 0.0253(4) Uani d . 1 . .
H H3 -0.0165 0.2014 0.5486 0.030 Uiso calc R 1 . .
Li Li1 0.0000 0.0000 0.5000 0.0588(19) Uani d S 1 . .
O O6 0.4949(4) -0.00562(5) 0.8091(2) 0.0415(4) Uani d D 1 . .
H H61 0.606(6) 0.0181(8) 0.792(4) 0.062 Uiso d D 1 . .
H H62 0.558(6) -0.0364(7) 0.807(4) 0.062 Uiso d D 1 . .
H H31 0.617(7) 0.1250(8) -0.089(4) 0.042(7) Uiso d . 1 . .
H H63 0.5000 0.0000 1.0000 0.080(14) Uiso d S 1 . .

loop_
_atom_site_aniso_label
_atom_site_aniso_U_11
_atom_site_aniso_U_22
_atom_site_aniso_U_33
_atom_site_aniso_U_12
_atom_site_aniso_U_13
_atom_site_aniso_U_23
N1 0.0282(8) 0.0198(6) 0.0270(7) 0.0007(5) 0.0221(6) 0.0017(5)
O1 0.0433(9) 0.0227(5) 0.0420(7) -0.0012(5) 0.0339(6) 0.0023(5)
O3 0.0415(9) 0.0237(5) 0.0362(7) 0.0014(5) 0.0319(6) 0.0020(5)
O2 0.0401(9) 0.0289(6) 0.0350(7) 0.0004(5) 0.0311(5) -0.0016(4)
C5 0.0247(9) 0.0204(6) 0.0235(7) -0.0007(7) 0.0160(6) 0.0004(5)
N2 0.0295(9) 0.0200(5) 0.0245(7) 0.0004(6) 0.0211(6) 0.0018(5)
C2 0.0234(9) 0.0205(6) 0.0215(7) -0.0009(6) 0.0162(6) 0.0000(5)
C7 0.0215(9) 0.0260(7) 0.0221(7) -0.0010(6) 0.0162(6) 0.0000(5)
C8 0.0289(10) 0.0216(7) 0.0243(7) -0.0016(6) 0.0182(7) -0.0013(5)
O4 0.0689(11) 0.0230(6) 0.0506(8) -0.0029(7) 0.0465(7) 0.0046(5)
C4 0.0384(12) 0.0187(6) 0.0308(9) 0.0008(7) 0.0229(8) 0.0013(6)
C3 0.0352(11) 0.0195(7) 0.0312(9) 0.0001(7) 0.0239(7) -0.0029(6)
Li1 0.108(6) 0.0194(19) 0.095(4) -0.006(3) 0.091(4) -0.001(2)
O6 0.0709(13) 0.0209(6) 0.0542(9) -0.0033(6) 0.0484(8) 0.0009(5)

loop_
_atom_type_symbol
_atom_type_description
_atom_type_scat_dispersion_real
_atom_type_scat_dispersion_imag
_atom_type_scat_source
C C 0.0033 0.0016 'International Tables Vol C Tables 4.2.6.8 and 6.1.1.4'
H H 0.0000 0.0000 'International Tables Vol C Tables 4.2.6.8 and 6.1.1.4'
Li Li -0.0003 0.0001 'International Tables Vol C Tables 4.2.6.8 and 6.1.1.4'
N N 0.0061 0.0033 'International Tables Vol C Tables 4.2.6.8 and 6.1.1.4'
O O 0.0106 0.0060 'International Tables Vol C Tables 4.2.6.8 and 6.1.1.4'

loop_
_geom_angle_atom_site_label_1
_geom_angle_atom_site_label_2
_geom_angle_atom_site_label_3
_geom_angle_site_symmetry_1
_geom_angle_site_symmetry_3
_geom_angle
_geom_angle_publ_flag
N2 N1 C2 . . 119.32(13) ?
N2 N1 Li1 . . 130.38(11) ?
C2 N1 Li1 . . 110.08(12) ?
C7 O1 Li1 . . 119.98(14) ?
C8 O3 H31 . . 112.3(14) ?
N2 C5 C4 . . 122.17(19) ?
N2 C5 C8 . . 117.00(16) ?
C4 C5 C8 . . 120.82(14) ?
C5 N2 N1 . . 120.70(16) ?
N1 C2 C3 . . 122.66(18) ?
N1 C2 C7 . . 115.88(13) ?
C3 C2 C7 . . 121.45(17) ?
O2 C7 O1 . . 127.48(19) ?
O2 C7 C2 . . 116.05(14) ?
O1 C7 C2 . . 116.45(16) ?
O4 C8 O3 . . 125.3(2) ?
O4 C8 C5 . . 121.33(18) ?
O3 C8 C5 . . 113.34(14) ?
C3 C4 C5 . . 117.69(15) ?
C3 C4 H4 . . 121.2 ?
C5 C4 H4 . . 121.2 ?
C4 C3 C2 . . 117.40(17) ?
C4 C3 H3 . . 121.3 ?
C2 C3 H3 . . 121.3 ?
O1 Li1 O1 . 3_556 180.0 ?
O1 Li1 N1 . . 77.50(6) ?
O1 Li1 N1 3_556 . 102.50(6) ?
O1 Li1 N1 . 3_556 102.50(6) ?
O1 Li1 N1 3_556 3_556 77.50(6) ?
N1 Li1 N1 . 3_556 180.0 ?
O1 Li1 O6 . . 90.68(6) ?
O1 Li1 O6 3_556 . 89.32(6) ?
N1 Li1 O6 . . 89.54(5) ?
N1 Li1 O6 3_556 . 90.46(5) ?
O1 Li1 O6 . 3_556 89.32(6) ?
O1 Li1 O6 3_556 3_556 90.68(6) ?
N1 Li1 O6 . 3_556 90.46(5) ?
N1 Li1 O6 3_556 3_556 89.54(5) ?
O6 Li1 O6 . 3_556 180.0 ?
Li1 O6 H61 . . 109.5(17) ?
Li1 O6 H62 . . 106.8(17) ?
H61 O6 H62 . . 112(3) ?
Li1 O6 H63 . . 117.00 ?
H61 O6 H63 . . 107.00 ?
H62 O6 H63 . . 104.00 ?

loop_
_geom_bond_atom_site_label_1
_geom_bond_atom_site_label_2
_geom_bond_site_symmetry_2
_geom_bond_distance
_geom_bond_publ_flag
N1 N2 . 1.327(2) ?
N1 C2 . 1.330(2) ?
N1 Li1 . 2.2194(14) ?
O1 C7 . 1.2558(18) ?
O1 Li1 . 2.0019(15) ?
O3 C8 . 1.311(2) ?
O3 H31 . 0.96(4) ?
O2 C7 . 1.241(2) ?
C5 N2 . 1.3274(19) ?
C5 C4 . 1.392(2) ?
C5 C8 . 1.498(3) ?
C2 C3 . 1.399(2) ?
C2 C7 . 1.507(3) ?
C8 O4 . 1.2024(19) ?
C4 C3 . 1.366(3) ?
C4 H4 . 0.9300 ?
C3 H3 . 0.9300 ?
Li1 O1 3_556 2.0020(15) ?
Li1 N1 3_556 2.2195(14) ?
Li1 O6 . 2.535(2) ?
Li1 O6 3_556 2.535(2) ?
O6 H61 . 0.836(18) ?
O6 H62 . 0.822(16) ?
O6 H63 . 1.2600 ?

loop_
_geom_hbond_atom_site_label_D
_geom_hbond_atom_site_label_H
_geom_hbond_atom_site_label_A
_geom_hbond_site_symmetry_A
_geom_hbond_distance_DH
_geom_hbond_distance_HA
_geom_hbond_distance_DA
_geom_hbond_angle_DHA
O6 H63 O6 3_657 1.2600 1.2600 2.518(3) 180.0
O6 H61 O1 1_655 0.836(18) 1.82(2) 2.608(2) 157(3)
O3 H31 O2 1_654 0.96(4) 1.56(4) 2.525(2) 176(2)
O6 H62 O3 3_656 0.822(16) 2.42(2) 2.9957(19) 128(3)
O6 H62 N2 3_656 0.822(16) 1.93(2) 2.712(2) 159(3)
